data_4130200
loop_
_publ_author_name
'Kiyota, Yasuhiro'
'Kadoya, Tomofumi'
'Yamamoto, Kaoru'
'Iijima, Kodai'
'Higashino, Toshiki'
'Kawamoto, Tadashi'
'Takimiya, Kazuo'
'Mori, Takehiko'

_publ_section_title
;
 Benzothienobenzothiophene-Based Molecular Conductors: High Conductivity,
 Large Thermoelectric Power Factor, and One-Dimensional Instability.
;
_journal_issue 11
_journal_name_full 'Journal of the American Chemical Society'
_journal_page_first 3920
_journal_page_last 3925
_journal_paper_doi 10.1021/jacs.6b01213
_journal_volume 138
_journal_year 2016
_chemical_formula_moiety 'C28 H16 As F6 S4'
_chemical_formula_sum 'C28 H16 As F6 S4'
_chemical_formula_weight 669.59
_space_group_IT_number 114
_space_group_name_Hall 'P -4 2n'
_space_group_name_H-M_alt 'P -4 21 c'
_symmetry_cell_setting tetragonal
_symmetry_Int_Tables_number 114
_symmetry_space_group_name_Hall 'P -4 2n'
_symmetry_space_group_name_H-M 'P -4 21 c'
_atom_sites_solution_hydrogens geom
_atom_sites_solution_primary direct
_atom_sites_solution_secondary difmap
_cell_angle_alpha 90.0000
_cell_angle_beta 90.0000
_cell_angle_gamma 90.0000
_cell_formula_units_Z 2
_cell_length_a 13.5835(13)
_cell_length_b 13.5835(13)
_cell_length_c 6.737(3)
_cell_measurement_reflns_used 23
_cell_measurement_temperature 298
_cell_measurement_theta_max 15.01
_cell_measurement_theta_min 12.55
_cell_volume 1243.1(6)
_computing_cell_refinement WinAFC
_computing_data_collection WinAFC
_computing_data_reduction WinAFC
_computing_molecular_graphics 'CrystalStructure 4.0'
_computing_publication_material 'CrystalStructure 4.0 (Rigaku, 2010)'
_computing_structure_refinement 'SHELXL97 (Sheldrick, 2008)'
_computing_structure_solution 'Il Milione (Burla, et al., 2007)'
_diffrn_ambient_temperature 298
_diffrn_measured_fraction_theta_full 0.999
_diffrn_measured_fraction_theta_max 0.999
_diffrn_measurement_device_type 'Rigaku AFC7R'
_diffrn_measurement_method \w-2\q
_diffrn_radiation_type 'Mo K\a'
_diffrn_radiation_wavelength 0.71069
_diffrn_reflns_av_R_equivalents 0.0425
_diffrn_reflns_limit_h_max 9
_diffrn_reflns_limit_h_min -19
_diffrn_reflns_limit_k_max 13
_diffrn_reflns_limit_k_min 0
_diffrn_reflns_limit_l_max 4
_diffrn_reflns_limit_l_min -9
_diffrn_reflns_number 1433
_diffrn_reflns_theta_full 29.99
_diffrn_reflns_theta_max 29.99
_diffrn_standards_decay_% -0.862
_diffrn_standards_interval_count 150
_diffrn_standards_number 3
_exptl_absorpt_coefficient_mu 1.768
_exptl_absorpt_correction_T_max 0.702
_exptl_absorpt_correction_T_min 0.672
_exptl_absorpt_correction_type psi-scan
_exptl_absorpt_process_details '(North, Phillips & Mathews, 1968)'
_exptl_crystal_colour colorless
_exptl_crystal_density_diffrn 1.789
_exptl_crystal_density_method 'not measured'
_exptl_crystal_description prismatic
_exptl_crystal_F_000 670.00
_exptl_crystal_size_max 0.200
_exptl_crystal_size_mid 0.200
_exptl_crystal_size_min 0.200
_refine_diff_density_max 0.580
_refine_diff_density_min -0.550
_refine_ls_abs_structure_details 'Flack, H. D. (1983), Acta Cryst. A39, 876-881.  88 Friedel Pairs'
_refine_ls_abs_structure_Flack -0.01(3)
_refine_ls_extinction_method none
_refine_ls_goodness_of_fit_ref 1.049
_refine_ls_hydrogen_treatment constr
_refine_ls_number_parameters 89
_refine_ls_number_reflns 1136
_refine_ls_number_restraints 0
_refine_ls_R_factor_gt 0.0467
_refine_ls_shift/su_max 0.000
_refine_ls_structure_factor_coef Fsqd
_refine_ls_weighting_details 'w = 1/[\s^2^(Fo^2^)+(0.0500P)^2^+0.0000P] where P=(Fo^2^+2Fc^2^)/3'
_refine_ls_weighting_scheme calc
_refine_ls_wR_factor_ref 0.1245
_reflns_number_gt 677
_reflns_number_total 1136
_reflns_threshold_expression F^2^>2.0\s(F^2^)
_cod_data_source_file ja6b01213_si_007.cif
_cod_data_source_block
;
;
_cod_database_code 4130200

loop_
_symmetry_equiv_pos_site_id
_symmetry_equiv_pos_as_xyz
1 +X,+Y,+Z
2 +Y,-X,-Z
3 -X,-Y,+Z
4 -Y,+X,-Z
5 1/2-X,1/2+Y,1/2-Z
6 1/2-Y,1/2-X,1/2+Z
7 1/2+X,1/2-Y,1/2-Z
8 1/2+Y,1/2+X,1/2+Z

loop_
_atom_site_label
_atom_site_type_symbol
_atom_site_fract_x
_atom_site_fract_y
_atom_site_fract_z
_atom_site_U_iso_or_equiv
_atom_site_adp_type
_atom_site_occupancy
_atom_site_symmetry_multiplicity
_atom_site_calc_flag
_atom_site_refinement_flags
As1 As 1.0000 0.0000 0.0000 0.0416(4) Uani 1.0 2 d .
S1 S 1.03990(11) 0.35082(11) 0.0980(3) 0.0312(4) Uani 1.0 8 d .
F1 F 1.0338(3) 0.1214(3) -0.0004(8) 0.0712(15) Uani 1.0 8 d .
F2 F 1.0000 0.0000 0.2541(11) 0.104(3) Uani 1.0 4 d .
C1 C 0.8476(5) 0.2766(5) 0.0984(10) 0.0374(16) Uani 1.0 8 d .
C2 C 0.7473(5) 0.2956(5) 0.0991(10) 0.0412(17) Uani 1.0 8 d .
C3 C 0.7100(5) 0.3906(6) 0.1007(12) 0.0427(17) Uani 1.0 8 d .
C4 C 0.7722(5) 0.4699(5) 0.1004(10) 0.0364(15) Uani 1.0 8 d .
C5 C 0.8741(5) 0.4540(5) 0.0994(10) 0.0283(13) Uani 1.0 8 d .
C6 C 0.9105(5) 0.3559(5) 0.0982(10) 0.0298(14) Uani 1.0 8 d .
C7 C 1.0464(4) 0.4782(4) 0.1000(9) 0.0266(13) Uani 1.0 8 d .
H1 H 0.8715 0.2124 0.0980 0.0449 Uiso 1.0 8 calc R
H2 H 0.7036 0.2429 0.0985 0.0495 Uiso 1.0 8 calc R
H3 H 0.6423 0.4006 0.1019 0.0512 Uiso 1.0 8 calc R
H4 H 0.7471 0.5336 0.1009 0.0436 Uiso 1.0 8 calc R

loop_
_atom_site_aniso_label
_atom_site_aniso_U_11
_atom_site_aniso_U_22
_atom_site_aniso_U_33
_atom_site_aniso_U_12
_atom_site_aniso_U_13
_atom_site_aniso_U_23
As1 0.0331(5) 0.0331(5) 0.0587(10) 0.0000 0.0000 0.0000
S1 0.0312(9) 0.0283(8) 0.0340(8) 0.0057(7) 0.0001(9) -0.0021(9)
F1 0.055(3) 0.031(2) 0.128(5) -0.0044(17) 0.010(3) 0.002(3)
F2 0.114(7) 0.137(8) 0.060(4) -0.042(10) 0.0000 0.0000
C1 0.047(4) 0.032(4) 0.033(4) 0.002(4) 0.001(4) -0.001(4)
C2 0.046(4) 0.042(4) 0.036(4) -0.018(4) 0.003(4) -0.002(4)
C3 0.031(4) 0.057(5) 0.040(4) -0.006(4) 0.004(4) -0.013(5)
C4 0.036(4) 0.041(4) 0.033(3) 0.006(3) 0.002(4) -0.004(4)
C5 0.031(3) 0.035(4) 0.020(3) 0.004(3) -0.005(3) 0.001(4)
C6 0.031(3) 0.034(4) 0.025(3) 0.003(3) 0.001(4) 0.002(4)
C7 0.032(3) 0.025(4) 0.023(3) 0.001(3) 0.002(3) -0.001(3)

loop_
_atom_type_symbol
_atom_type_description
_atom_type_scat_dispersion_real
_atom_type_scat_dispersion_imag
_atom_type_scat_source
S S 0.1246 0.1234
;
International Tables for Crystallography
(1992, Vol. C, Tables 4.2.6.8 and 6.1.1.4)
;
C C 0.0033 0.0016
;
International Tables for Crystallography
(1992, Vol. C, Tables 4.2.6.8 and 6.1.1.4)
;
H H 0.0000 0.0000
;
International Tables for Crystallography
(1992, Vol. C, Table 6.1.1.4)
;
As As 0.0499 2.0058
;
International Tables for Crystallography
(1992, Vol. C, Tables 4.2.6.8 and 6.1.1.4)
;
F F 0.0171 0.0103
;
International Tables for Crystallography
(1992, Vol. C, Tables 4.2.6.8 and 6.1.1.4)
;

loop_
_geom_angle_atom_site_label_1
_geom_angle_atom_site_label_2
_geom_angle_atom_site_label_3
_geom_angle
_geom_angle_publ_flag
_geom_angle_site_symmetry_1
_geom_angle_site_symmetry_3
F1 As1 F1 90.00(19) yes . 2_665
F1 As1 F1 179.8(3) yes . 3_755
F1 As1 F1 90.00(19) yes . 4_645
F1 As1 F2 90.09(18) yes . .
F1 As1 F2 89.91(18) yes . 2_665
F1 As1 F1 90.00(19) yes 2_665 3_755
F1 As1 F1 179.8(3) yes 2_665 4_645
F1 As1 F2 89.91(18) yes 2_665 .
F1 As1 F2 90.09(18) yes 2_665 2_665
F1 As1 F1 90.00(19) yes 3_755 4_645
F1 As1 F2 90.09(18) yes 3_755 .
F1 As1 F2 89.91(18) yes 3_755 2_665
F1 As1 F2 89.91(18) yes 4_645 .
F1 As1 F2 90.09(18) yes 4_645 2_665
F2 As1 F2 180.000 yes . 2_665
C6 S1 C7 90.7(3) yes . .
C2 C1 C6 117.7(6) yes . .
C1 C2 C3 122.1(6) yes . .
C2 C3 C4 120.5(7) yes . .
C3 C4 C5 119.2(6) yes . .
C4 C5 C6 119.2(6) yes . .
C4 C5 C7 130.7(6) yes . 3_765
C6 C5 C7 110.1(5) yes . 3_765
S1 C6 C1 126.2(5) yes . .
S1 C6 C5 112.6(5) yes . .
C1 C6 C5 121.2(6) yes . .
S1 C7 C5 133.3(5) yes . 3_765
S1 C7 C7 112.2(4) yes . 3_765
C5 C7 C7 114.4(5) yes 3_765 3_765
C2 C1 H1 121.164 no . .
C6 C1 H1 121.166 no . .
C1 C2 H2 118.926 no . .
C3 C2 H2 118.931 no . .
C2 C3 H3 119.759 no . .
C4 C3 H3 119.757 no . .
C3 C4 H4 120.395 no . .
C5 C4 H4 120.382 no . .

loop_
_geom_bond_atom_site_label_1
_geom_bond_atom_site_label_2
_geom_bond_distance
_geom_bond_publ_flag
_geom_bond_site_symmetry_2
As1 F1 1.712(4) yes .
As1 F1 1.712(4) yes 2_665
As1 F1 1.712(4) yes 3_755
As1 F1 1.712(4) yes 4_645
As1 F2 1.712(8) yes .
As1 F2 1.712(8) yes 2_665
S1 C6 1.759(6) yes .
S1 C7 1.733(6) yes .
C1 C2 1.387(10) yes .
C1 C6 1.375(9) yes .
C2 C3 1.387(10) yes .
C3 C4 1.369(10) yes .
C4 C5 1.401(9) yes .
C5 C6 1.421(9) yes .
C5 C7 1.419(8) yes 3_765
C7 C7 1.392(8) yes 3_765
C1 H1 0.930 no .
C2 H2 0.930 no .
C3 H3 0.930 no .
C4 H4 0.930 no .

loop_
_geom_contact_atom_site_label_1
_geom_contact_atom_site_label_2
_geom_contact_distance
_geom_contact_publ_flag
_geom_contact_site_symmetry_2
S1 C4 3.527(7) no 3_765
C1 C4 2.820(9) no .
C2 C5 2.757(9) no .
C3 C6 2.764(9) no .
S1 F1 3.187(5) no .
S1 C5 3.570(7) no 8_544
S1 C5 3.587(7) no 8_545
F1 S1 3.187(5) no .
F1 C1 3.359(8) no .
F1 C1 3.389(8) no 2_665
F1 C3 3.529(9) no 8_544
F1 C4 3.490(8) no 8_544
F2 F2 3.313(11) no 2_666
F2 C3 3.362(8) no 5_645
F2 C3 3.362(8) no 7_555
C1 F1 3.359(8) no .
C1 F1 3.389(8) no 4_645
C1 C2 3.460(10) no 8_544
C1 C2 3.470(10) no 8_545
C1 C3 3.522(11) no 8_544
C1 C3 3.551(11) no 8_545
C2 C1 3.470(10) no 8_544
C2 C1 3.460(10) no 8_545
C2 C2 3.494(10) no 8_544
C2 C2 3.494(10) no 8_545
C3 F1 3.529(9) no 8_545
C3 F2 3.362(8) no 5_655
C3 C1 3.551(11) no 8_544
C3 C1 3.522(11) no 8_545
C4 F1 3.490(8) no 8_545
C5 S1 3.587(7) no 8_544
C5 S1 3.570(7) no 8_545
C5 C6 3.436(10) no 8_544
C5 C6 3.421(10) no 8_545
C6 C5 3.421(10) no 8_544
C6 C5 3.436(10) no 8_545
C6 C6 3.528(10) no 8_544
C6 C6 3.528(10) no 8_545
C7 C7 3.402(9) no 6_664
C7 C7 3.402(9) no 6_665
S1 H1 2.9610 no .
S1 H4 3.2915 no 3_765
C1 H3 3.2587 no .
C2 H4 3.2338 no .
C3 H1 3.2673 no .
C4 H2 3.2224 no .
C5 H1 3.2822 no .
C5 H3 3.2321 no .
C6 H2 3.2030 no .
C6 H4 3.2796 no .
C7 H4 2.8099 no 3_765
H1 H2 2.3185 no .
H2 H3 2.2985 no .
H3 H4 2.3012 no .
As1 H1 3.4359 no .
As1 H1 3.4359 no 2_665
As1 H1 3.4359 no 3_755
As1 H1 3.4359 no 4_645
As1 H3 3.5710 no 5_645
As1 H3 3.5710 no 6_654
As1 H3 3.5710 no 7_555
As1 H3 3.5710 no 8_544
S1 H2 3.1464 no 2_665
S1 H2 3.2774 no 7_555
F1 H1 2.6131 no .
F1 H1 2.5149 no 2_665
F1 H3 3.0769 no 7_555
F1 H3 3.2459 no 8_544
F1 H4 3.1831 no 8_544
F2 H1 3.5321 no .
F2 H1 3.5321 no 3_755
F2 H3 2.5494 no 5_645
F2 H3 3.3238 no 6_655
F2 H3 2.5494 no 7_555
F2 H3 3.3238 no 8_545
F2 H4 3.5257 no 5_645
F2 H4 3.5257 no 7_555
C2 H1 3.5618 no 8_544
C2 H1 3.5475 no 8_545
C2 H2 3.5969 no 8_544
C2 H2 3.5897 no 8_545
C2 H4 3.2514 no 2_565
C3 H1 3.3967 no 8_544
C3 H1 3.3607 no 8_545
C3 H4 3.3291 no 2_565
C4 H2 3.4509 no 4_655
C4 H3 3.5838 no 4_655
H1 As1 3.4359 no .
H1 F1 2.6131 no .
H1 F1 2.5149 no 4_645
H1 F2 3.5321 no .
H1 C2 3.5475 no 8_544
H1 C2 3.5618 no 8_545
H1 C3 3.3607 no 8_544
H1 C3 3.3967 no 8_545
H1 H3 3.4976 no 8_544
H1 H3 3.5480 no 8_545
H1 H4 3.5508 no 5_645
H2 S1 3.1464 no 4_645
H2 S1 3.2774 no 7_455
H2 C2 3.5897 no 8_544
H2 C2 3.5969 no 8_545
H2 C4 3.4509 no 2_565
H2 H2 3.4520 no 8_544
H2 H2 3.4520 no 8_545
H2 H4 2.6742 no 2_565
H2 H4 3.5534 no 5_645
H3 As1 3.5710 no 5_655
H3 F1 3.0769 no 7_455
H3 F1 3.2459 no 8_545
H3 F2 2.5494 no 5_655
H3 F2 3.3238 no 6_564
H3 C4 3.5838 no 2_565
H3 H1 3.5480 no 8_544
H3 H1 3.4976 no 8_545
H3 H4 2.8402 no 2_565
H4 F1 3.1831 no 8_545
H4 F2 3.5257 no 5_655
H4 C2 3.2514 no 4_655
H4 C3 3.3291 no 4_655
H4 H1 3.5508 no 5_655
H4 H2 2.6742 no 4_655
H4 H2 3.5534 no 5_655
H4 H3 2.8402 no 4_655

loop_
_geom_torsion_atom_site_label_1
_geom_torsion_atom_site_label_2
_geom_torsion_atom_site_label_3
_geom_torsion_atom_site_label_4
_geom_torsion
_geom_torsion_publ_flag
_geom_torsion_site_symmetry_1
_geom_torsion_site_symmetry_3
_geom_torsion_site_symmetry_4
C6 S1 C7 C5 -179.4(6) no . . 3_765
C6 S1 C7 C7 -0.2(5) no . . 3_765
C7 S1 C6 C1 -179.6(6) no . . .
C7 S1 C6 C5 0.1(5) no . . .
C2 C1 C6 S1 179.8(6) no . . .
C2 C1 C6 C5 0.2(10) no . . .
C6 C1 C2 C3 -0.3(10) no . . .
C1 C2 C3 C4 0.4(11) no . . .
C2 C3 C4 C5 -0.3(10) no . . .
C3 C4 C5 C6 0.1(9) no . . .
C3 C4 C5 C7 -179.6(6) no . . 3_765
C4 C5 C6 S1 -179.8(5) no . . .
C4 C5 C6 C1 -0.1(10) no . . .
C4 C5 C7 S1 -1.3(12) no . 3_765 3_765
C4 C5 C7 C7 179.6(6) no . 3_765 .
C6 C5 C7 S1 179.0(6) no . 3_765 3_765
C6 C5 C7 C7 -0.2(8) no . 3_765 .
C7 C5 C6 S1 0.0(7) no 3_765 . .
C7 C5 C6 C1 179.7(6) no 3_765 . .
S1 C7 C7 S1 -179.1(3) no . 3_765 3_765
S1 C7 C7 C5 0.3(7) no . 3_765 .
C5 C7 C7 S1 0.3(7) no 3_765 3_765 3_765
C5 C7 C7 C5 179.6(5) no 3_765 3_765 .
